data_2235623
loop_
_publ_author_name
'C\'isa\<rov\'a, Ivana'
'\<St\<epni\<cka, Petr'

_publ_section_title
;
 (4-Nitrophenyl)methanol
;
_journal_coeditor_code SU2438
_journal_issue 7
_journal_name_full 'Acta Crystallographica Section E'
_journal_page_first o2012
_journal_paper_doi 10.1107/S1600536812024865
_journal_volume 68
_journal_year 2012
_chemical_formula_iupac 'C7 H7 N O3'
_chemical_formula_moiety 'C7 H7 N O3'
_chemical_formula_sum 'C7 H7 N O3'
_chemical_formula_weight 153.14
_chemical_name_common
;
4-nitrobenzyl alcohol
;
_chemical_name_systematic
;
(4-nitrophenyl)methanol
;
_space_group_IT_number 2
_symmetry_cell_setting triclinic
_symmetry_space_group_name_Hall '-P 1'
_symmetry_space_group_name_H-M 'P -1'
_atom_sites_solution_hydrogens geom
_atom_sites_solution_primary direct
_atom_sites_solution_secondary difmap
_audit_creation_method SHELXL-97
_cell_angle_alpha 110.867(2)
_cell_angle_beta 93.667(2)
_cell_angle_gamma 90.748(3)
_cell_formula_units_Z 2
_cell_length_a 6.2216(5)
_cell_length_b 7.4096(6)
_cell_length_c 7.7833(6)
_cell_measurement_reflns_used 3056
_cell_measurement_temperature 150(2)
_cell_measurement_theta_max 27.03
_cell_measurement_theta_min 2.94
_cell_volume 334.34(5)
_computing_cell_refinement 'SAINT (Bruker, 2007)'
_computing_data_collection 'APEX2 (Bruker, 2007)'
_computing_data_reduction 'SAINT (Bruker, 2007)'
_computing_molecular_graphics 'PLATON (Spek, 2009)'
_computing_publication_material 'PLATON (Spek, 2009)'
_computing_structure_refinement 'SHELXL97 (Sheldrick, 2008)'
_computing_structure_solution 'SHELXS97 (Sheldrick, 2008)'
_diffrn_ambient_temperature 150(2)
_diffrn_measured_fraction_theta_full 0.995
_diffrn_measured_fraction_theta_max 0.995
_diffrn_measurement_device_type 'Bruker APEXII CCD'
_diffrn_measurement_method '\f and \w scans'
_diffrn_radiation_monochromator graphite
_diffrn_radiation_source 'fine-focus sealed tube'
_diffrn_radiation_type MoK\a
_diffrn_radiation_wavelength 0.71073
_diffrn_reflns_av_R_equivalents 0.0156
_diffrn_reflns_av_sigmaI/netI 0.0143
_diffrn_reflns_limit_h_max 7
_diffrn_reflns_limit_h_min -7
_diffrn_reflns_limit_k_max 9
_diffrn_reflns_limit_k_min -9
_diffrn_reflns_limit_l_max 9
_diffrn_reflns_limit_l_min -9
_diffrn_reflns_number 5239
_diffrn_reflns_theta_full 27.00
_diffrn_reflns_theta_max 27.00
_diffrn_reflns_theta_min 2.81
_exptl_absorpt_coefficient_mu 0.121
_exptl_absorpt_correction_T_max 0.9670
_exptl_absorpt_correction_T_min 0.9387
_exptl_absorpt_correction_type multi-scan
_exptl_absorpt_process_details '(SADABS; Bruker, 2001)'
_exptl_crystal_colour colorless
_exptl_crystal_density_diffrn 1.521
_exptl_crystal_density_method 'not measured'
_exptl_crystal_description prism
_exptl_crystal_F_000 160
_exptl_crystal_size_max 0.53
_exptl_crystal_size_mid 0.31
_exptl_crystal_size_min 0.28
_refine_diff_density_max 0.253
_refine_diff_density_min -0.286
_refine_ls_extinction_method none
_refine_ls_goodness_of_fit_ref 1.103
_refine_ls_hydrogen_treatment mixed
_refine_ls_matrix_type full
_refine_ls_number_parameters 104
_refine_ls_number_reflns 1442
_refine_ls_number_restraints 0
_refine_ls_restrained_S_all 1.103
_refine_ls_R_factor_all 0.0369
_refine_ls_R_factor_gt 0.0316
_refine_ls_shift/su_max 0.000
_refine_ls_shift/su_mean 0.000
_refine_ls_structure_factor_coef Fsqd
_refine_ls_weighting_details 'calc w=1/[\s^2^(Fo^2^)+(0.0549P)^2^+0.0737P] where P=(Fo^2^+2Fc^2^)/3'
_refine_ls_weighting_scheme calc
_refine_ls_wR_factor_gt 0.0943
_refine_ls_wR_factor_ref 0.0987
_reflns_number_gt 1269
_reflns_number_total 1442
_reflns_threshold_expression I>2\s(I)
_cod_data_source_file su2438.cif
_cod_data_source_block I
_cod_database_code 2235623
_cod_database_fobs_code 2235623

loop_
_symmetry_equiv_pos_as_xyz
'x, y, z'
'-x, -y, -z'

loop_
_atom_site_type_symbol
_atom_site_label
_atom_site_fract_x
_atom_site_fract_y
_atom_site_fract_z
_atom_site_U_iso_or_equiv
_atom_site_adp_type
_atom_site_calc_flag
_atom_site_refinement_flags
_atom_site_occupancy
_atom_site_symmetry_multiplicity
O O1 0.55157(14) 0.37365(14) 0.71166(12) 0.0289(2) Uani d . 1 1
H H1O 0.459(3) 0.352(3) 0.625(3) 0.059(6) Uiso d . 1 1
O O2 1.19725(14) 0.31301(14) 1.43192(11) 0.0291(2) Uani d . 1 1
O O3 1.44094(13) 0.17141(12) 1.25026(12) 0.0260(2) Uani d . 1 1
N N1 1.26402(15) 0.24252(13) 1.27641(13) 0.0185(2) Uani d . 1 1
C C1 0.86002(18) 0.24567(15) 0.82183(15) 0.0164(2) Uani d . 1 1
C C2 1.06259(18) 0.16628(15) 0.79623(15) 0.0187(3) Uani d . 1 1
H H2 1.1093 0.1130 0.6751 0.022 Uiso calc R 1 1
C C3 1.19706(17) 0.16352(15) 0.94381(15) 0.0177(3) Uani d . 1 1
H H3 1.3348 0.1088 0.9260 0.021 Uiso calc R 1 1
C C4 1.12356(17) 0.24351(14) 1.11879(14) 0.0158(2) Uani d . 1 1
C C5 0.92362(18) 0.32390(15) 1.14985(15) 0.0173(2) Uani d . 1 1
H H5 0.8781 0.3776 1.2714 0.021 Uiso calc R 1 1
C C6 0.79120(17) 0.32436(15) 0.99981(15) 0.0172(2) Uani d . 1 1
H H6 0.6531 0.3784 1.0182 0.021 Uiso calc R 1 1
C C7 0.71876(19) 0.24303(16) 0.65630(15) 0.0215(3) Uani d . 1 1
H H7A 0.8064 0.2792 0.5710 0.026 Uiso calc R 1 1
H H7B 0.6562 0.1109 0.5901 0.026 Uiso calc R 1 1

loop_
_atom_site_aniso_label
_atom_site_aniso_U_11
_atom_site_aniso_U_22
_atom_site_aniso_U_33
_atom_site_aniso_U_12
_atom_site_aniso_U_13
_atom_site_aniso_U_23
O1 0.0235(5) 0.0379(5) 0.0213(4) 0.0103(4) -0.0055(3) 0.0068(4)
O2 0.0257(5) 0.0455(6) 0.0151(4) 0.0062(4) 0.0000(3) 0.0098(4)
O3 0.0197(4) 0.0303(5) 0.0278(5) 0.0086(3) -0.0016(3) 0.0103(4)
N1 0.0176(5) 0.0194(5) 0.0191(5) 0.0006(3) -0.0008(4) 0.0081(4)
C1 0.0184(5) 0.0137(5) 0.0171(5) -0.0021(4) -0.0014(4) 0.0060(4)
C2 0.0217(6) 0.0175(5) 0.0155(5) 0.0010(4) 0.0034(4) 0.0041(4)
C3 0.0160(5) 0.0162(5) 0.0209(6) 0.0024(4) 0.0028(4) 0.0062(4)
C4 0.0161(5) 0.0145(5) 0.0172(5) -0.0011(4) -0.0020(4) 0.0066(4)
C5 0.0180(5) 0.0185(5) 0.0154(5) 0.0007(4) 0.0022(4) 0.0058(4)
C6 0.0146(5) 0.0171(5) 0.0201(5) 0.0015(4) 0.0010(4) 0.0071(4)
C7 0.0225(6) 0.0235(6) 0.0173(5) 0.0031(4) -0.0015(4) 0.0063(4)

loop_
_atom_type_symbol
_atom_type_description
_atom_type_scat_dispersion_real
_atom_type_scat_dispersion_imag
_atom_type_scat_source
C C 0.0033 0.0016 'International Tables Vol C Tables 4.2.6.8 and 6.1.1.4'
H H 0.0000 0.0000 'International Tables Vol C Tables 4.2.6.8 and 6.1.1.4'
N N 0.0061 0.0033 'International Tables Vol C Tables 4.2.6.8 and 6.1.1.4'
O O 0.0106 0.0060 'International Tables Vol C Tables 4.2.6.8 and 6.1.1.4'

loop_
_geom_angle_atom_site_label_1
_geom_angle_atom_site_label_2
_geom_angle_atom_site_label_3
_geom_angle
C7 O1 H1O 109.2(14)
O3 N1 O2 122.56(9)
O3 N1 C4 119.34(9)
O2 N1 C4 118.10(9)
C2 C1 C6 119.46(10)
C2 C1 C7 119.21(10)
C6 C1 C7 121.32(10)
C3 C2 C1 121.30(10)
C3 C2 H2 119.3
C1 C2 H2 119.3
C2 C3 C4 117.65(10)
C2 C3 H3 121.2
C4 C3 H3 121.2
C5 C4 C3 122.76(10)
C5 C4 N1 118.87(10)
C3 C4 N1 118.37(10)
C4 C5 C6 118.59(10)
C4 C5 H5 120.7
C6 C5 H5 120.7
C5 C6 C1 120.24(10)
C5 C6 H6 119.9
C1 C6 H6 119.9
O1 C7 C1 110.28(9)
O1 C7 H7A 109.6
C1 C7 H7A 109.6
O1 C7 H7B 109.6
C1 C7 H7B 109.6
H7A C7 H7B 108.1

loop_
_geom_bond_atom_site_label_1
_geom_bond_atom_site_label_2
_geom_bond_distance
O1 C7 1.4110(13)
O1 H1O 0.82(2)
O2 N1 1.2369(12)
O3 N1 1.2239(12)
N1 C4 1.4623(13)
C1 C2 1.3936(15)
C1 C6 1.3961(15)
C1 C7 1.5065(14)
C2 C3 1.3835(15)
C2 H2 0.9500
C3 C4 1.3881(15)
C3 H3 0.9500
C4 C5 1.3842(15)
C5 C6 1.3865(15)
C5 H5 0.9500
C6 H6 0.9500
C7 H7A 0.9900
C7 H7B 0.9900

loop_
_geom_hbond_atom_site_label_D
_geom_hbond_atom_site_label_H
_geom_hbond_atom_site_label_A
_geom_hbond_site_symmetry_A
_geom_hbond_distance_DH
_geom_hbond_distance_HA
_geom_hbond_distance_DA
_geom_hbond_angle_DHA
_geom_hbond_publ_flag
O1 H1O O2 1_454 0.83(2) 2.09(2) 2.9095(12) 173(2) yes
C3 H3 O3 2_857 0.95 2.54 3.3799(14) 148 yes

loop_
_cod_related_entry_id
_cod_related_entry_database
_cod_related_entry_code
1 ChemSpider 62486
